data_7028618
loop_
_publ_author_name
'Hashem, Emtithal'
'McCabe, Thomas'
'Schulzke, Carola'
'Baker, Robert J.'

_publ_section_title
;
 Synthesis, structure and photophysical properties of [UO2X2(O=PPh3)2] (X
 = Cl, Br, I).
;
_journal_issue 3
_journal_name_full 'Dalton transactions (Cambridge, England : 2003)'
_journal_page_first 1125
_journal_page_last 1131
_journal_paper_doi 10.1039/c3dt52480a
_journal_volume 43
_journal_year 2014
_chemical_formula_sum 'C72 H60 I3 Li O4 P4'
_chemical_formula_weight 1500.72
_chemical_name_systematic
;
 ?
;
_space_group_crystal_system monoclinic
_space_group_IT_number 14
_space_group_name_Hall '-P 2ybc'
_space_group_name_H-M_alt 'P 1 21/c 1'
_symmetry_space_group_name_Hall '-P 2ybc'
_symmetry_space_group_name_H-M 'P 1 21/c 1'
_atom_sites_solution_hydrogens geom
_audit_creation_method SHELXL-2013
_cell_angle_alpha 90
_cell_angle_beta 132.690(2)
_cell_angle_gamma 90
_cell_formula_units_Z 4
_cell_length_a 16.4991(9)
_cell_length_b 23.6236(12)
_cell_length_c 23.0801(9)
_cell_measurement_temperature 103(2)
_cell_volume 6612.3(6)
_computing_data_collection 'SHELXL-97 (Sheldrick, 2008)'
_computing_molecular_graphics 'Mercury 2.3'
_computing_publication_material 'Mercury 2.3'
_computing_structure_refinement 'SHELXL-2013 (Sheldrick, 2013)'
_diffrn_ambient_temperature 103(2)
_diffrn_measured_fraction_theta_full 1.000
_diffrn_measured_fraction_theta_max 0.999
_diffrn_measurement_device_type 'AFC12 (Right): Kappa 3 circle'
_diffrn_radiation_type MoK\a
_diffrn_radiation_wavelength 0.71073
_diffrn_reflns_av_R_equivalents 0.0527
_diffrn_reflns_av_unetI/netI 0.0391
_diffrn_reflns_Laue_measured_fraction_full 1.000
_diffrn_reflns_Laue_measured_fraction_max 0.999
_diffrn_reflns_limit_h_max 21
_diffrn_reflns_limit_h_min -21
_diffrn_reflns_limit_k_max 31
_diffrn_reflns_limit_k_min -31
_diffrn_reflns_limit_l_max 30
_diffrn_reflns_limit_l_min -30
_diffrn_reflns_number 103271
_diffrn_reflns_point_group_measured_fraction_full 1.000
_diffrn_reflns_point_group_measured_fraction_max 0.999
_diffrn_reflns_theta_full 25.242
_diffrn_reflns_theta_max 27.920
_diffrn_reflns_theta_min 1.478
_exptl_absorpt_coefficient_mu 1.562
_exptl_absorpt_correction_T_max 0.4904
_exptl_absorpt_correction_T_min 0.4819
_exptl_absorpt_correction_type sphere
_exptl_absorpt_process_details
;
Interpolation using  Int.Tab. Vol. C (1992) p. 523,Tab. 6.3.3.3
for values of muR in the range 0-2.5, and Int.Tab. Vol.II (1959)
p.302; Table 5.3.6 B for muR in the range 2.6-10.0.
The interpolation procedure of C.W.Dwiggins Jr (Acta Cryst.(1975)
A31,146-148) is used with some modification.
;
_exptl_crystal_density_diffrn 1.508
_exptl_crystal_description block
_exptl_crystal_F_000 2984
_exptl_crystal_size_max 0.35
_exptl_crystal_size_mid 0.3
_exptl_crystal_size_min 0.25
_refine_diff_density_max 1.673
_refine_diff_density_min -1.015
_refine_diff_density_rms 0.090
_refine_ls_extinction_method none
_refine_ls_goodness_of_fit_ref 1.030
_refine_ls_hydrogen_treatment constr
_refine_ls_matrix_type full
_refine_ls_number_parameters 767
_refine_ls_number_reflns 15824
_refine_ls_number_restraints 0
_refine_ls_restrained_S_all 1.030
_refine_ls_R_factor_all 0.0765
_refine_ls_R_factor_gt 0.0422
_refine_ls_shift/su_max 0.002
_refine_ls_shift/su_mean 0.000
_refine_ls_structure_factor_coef Fsqd
_refine_ls_weighting_details 'w=1/[\s^2^(Fo^2^)+(0.0308P)^2^+12.2628P] where P=(Fo^2^+2Fc^2^)/3'
_refine_ls_weighting_scheme calc
_refine_ls_wR_factor_gt 0.0832
_refine_ls_wR_factor_ref 0.0967
_reflns_Friedel_coverage 0.000
_reflns_number_gt 11085
_reflns_number_total 15824
_reflns_threshold_expression 'I > 2\s(I)'
_cod_data_source_file c3dt52480a.txt
_cod_data_source_block compound_5
_cod_database_code 7028618
_shelx_space_group_comment
;
The symmetry employed for this shelxl refinement is uniquely defined
by the following loop, which should always be used as a source of
symmetry information in preference to the above space-group names.
They are only intended as comments.
;

loop_
_space_group_symop_operation_xyz
'x, y, z'
'-x, y+1/2, -z+1/2'
'-x, -y, -z'
'x, -y-1/2, z-1/2'

loop_
_atom_site_label
_atom_site_type_symbol
_atom_site_fract_x
_atom_site_fract_y
_atom_site_fract_z
_atom_site_U_iso_or_equiv
_atom_site_adp_type
_atom_site_occupancy
_atom_site_site_symmetry_order
_atom_site_calc_flag
_atom_site_refinement_flags_posn
_atom_site_refinement_flags_adp
_atom_site_refinement_flags_occupancy
_atom_site_disorder_assembly
_atom_site_disorder_group
C1 C 0.7061(3) 0.62731(16) 0.1722(2) 0.0311(8) Uani 1 1 d . . . . .
C2 C 0.6292(7) 0.5824(4) 0.1509(6) 0.039(2) Uani 0.565(10) 1 d . . P A 1
H2 H 0.5651 0.5755 0.0972 0.046 Uiso 0.565(10) 1 calc R U P A 1
C2A C 0.6212(10) 0.6080(6) 0.1622(8) 0.039(2) Uani 0.435(10) 1 d . . P A 2
H2A H 0.5481 0.6184 0.1164 0.046 Uiso 0.435(10) 1 calc R U P A 2
C3 C 0.6517(10) 0.5500(5) 0.2108(8) 0.046(3) Uani 0.565(10) 1 d . . P A 1
H3 H 0.6018 0.5213 0.1984 0.055 Uiso 0.565(10) 1 calc R U P A 1
C3A C 0.6389(15) 0.5736(6) 0.2174(12) 0.046(3) Uani 0.435(10) 1 d . . P A 2
H3A H 0.5775 0.5586 0.2081 0.055 Uiso 0.435(10) 1 calc R U P A 2
C4 C 0.7468(3) 0.55978(18) 0.2882(2) 0.0411(9) Uani 1 1 d . . . . .
H4 H 0.7559 0.5429 0.3297 0.049 Uiso 1 1 calc R U . A 1
C5 C 0.8273(3) 0.59348(19) 0.3051(2) 0.0490(11) Uani 1 1 d . . . . .
H5 H 0.8980 0.5939 0.3570 0.059 Uiso 1 1 calc R U . . .
C6 C 0.8074(3) 0.62705(18) 0.2477(2) 0.0439(10) Uani 1 1 d . . . . .
H6 H 0.8648 0.6503 0.2606 0.053 Uiso 1 1 calc R U . . .
C7 C 0.7916(3) 0.71368(15) 0.13685(19) 0.0272(7) Uani 1 1 d . . . . .
C8 C 0.7858(3) 0.77022(18) 0.1506(3) 0.0498(11) Uani 1 1 d . . . . .
H8 H 0.7201 0.7844 0.1358 0.060 Uiso 1 1 calc R U . . .
C9 C 0.8746(4) 0.80582(19) 0.1854(3) 0.0635(14) Uani 1 1 d . . . . .
H9 H 0.8700 0.8442 0.1951 0.076 Uiso 1 1 calc R U . . .
C10 C 0.9701(3) 0.78593(17) 0.2064(3) 0.0475(10) Uani 1 1 d . . . . .
H10 H 1.0309 0.8106 0.2300 0.057 Uiso 1 1 calc R U . . .
C11 C 0.9768(3) 0.72999(17) 0.1928(2) 0.0374(9) Uani 1 1 d . . . . .
H11 H 1.0424 0.7161 0.2071 0.045 Uiso 1 1 calc R U . . .
C12 C 0.8886(3) 0.69423(15) 0.1586(2) 0.0302(8) Uani 1 1 d . . . . .
H12 H 0.8941 0.6557 0.1497 0.036 Uiso 1 1 calc R U . . .
C13 C 0.6481(3) 0.62209(15) 0.02367(19) 0.0280(7) Uani 1 1 d . . . . .
C14 C 0.7170(3) 0.57691(16) 0.0441(2) 0.0352(8) Uani 1 1 d . . . . .
H14 H 0.7811 0.5706 0.0980 0.042 Uiso 1 1 calc R U . . .
C15 C 0.6933(3) 0.54101(16) -0.0130(2) 0.0410(9) Uani 1 1 d . . . . .
H15 H 0.7417 0.5106 0.0015 0.049 Uiso 1 1 calc R U . . .
C16 C 0.5992(3) 0.54937(18) -0.0910(2) 0.0436(10) Uani 1 1 d . . . . .
H16 H 0.5826 0.5245 -0.1302 0.052 Uiso 1 1 calc R U . . .
C17 C 0.5293(3) 0.59371(19) -0.1125(2) 0.0438(10) Uani 1 1 d . . . . .
H17 H 0.4642 0.5989 -0.1663 0.053 Uiso 1 1 calc R U . . .
C18 C 0.5537(3) 0.63087(18) -0.0557(2) 0.0364(9) Uani 1 1 d . . . . .
H18 H 0.5065 0.6620 -0.0707 0.044 Uiso 1 1 calc R U . . .
C19 C 0.4843(3) 0.85161(15) 0.19278(19) 0.0274(7) Uani 1 1 d . . . . .
C20 C 0.3841(3) 0.82300(18) 0.1474(2) 0.0381(9) Uani 1 1 d . . . . .
H20 H 0.3798 0.7841 0.1350 0.046 Uiso 1 1 calc R U . . .
C21 C 0.2905(3) 0.8518(2) 0.1203(2) 0.0465(11) Uani 1 1 d . . . . .
H21 H 0.2219 0.8325 0.0891 0.056 Uiso 1 1 calc R U . . .
C22 C 0.2965(3) 0.9086(2) 0.1383(2) 0.0460(11) Uani 1 1 d . . . . .
H22 H 0.2326 0.9280 0.1205 0.055 Uiso 1 1 calc R U . . .
C23 C 0.3958(3) 0.93683(19) 0.1821(2) 0.0425(10) Uani 1 1 d . . . . .
H23 H 0.3998 0.9758 0.1939 0.051 Uiso 1 1 calc R U . . .
C24 C 0.4891(3) 0.90892(16) 0.2090(2) 0.0327(8) Uani 1 1 d . . . . .
H24 H 0.5569 0.9288 0.2386 0.039 Uiso 1 1 calc R U . . .
C25 C 0.6760(3) 0.78542(14) 0.32256(19) 0.0251(7) Uani 1 1 d . . . . .
C26 C 0.7045(3) 0.81873(16) 0.38354(19) 0.0307(8) Uani 1 1 d . . . . .
H26 H 0.6852 0.8577 0.3748 0.037 Uiso 1 1 calc R U . . .
C27 C 0.7611(3) 0.79510(17) 0.4570(2) 0.0351(8) Uani 1 1 d . . . . .
H27 H 0.7816 0.8180 0.4990 0.042 Uiso 1 1 calc R U . . .
C28 C 0.7880(3) 0.73792(17) 0.4696(2) 0.0371(9) Uani 1 1 d . . . . .
H28 H 0.8266 0.7217 0.5200 0.045 Uiso 1 1 calc R U . . .
C29 C 0.7587(3) 0.70461(16) 0.4087(2) 0.0353(8) Uani 1 1 d . . . . .
H29 H 0.7769 0.6655 0.4173 0.042 Uiso 1 1 calc R U . . .
C30 C 0.7028(3) 0.72803(15) 0.3347(2) 0.0276(7) Uani 1 1 d . . . . .
H30 H 0.6832 0.7052 0.2929 0.033 Uiso 1 1 calc R U . . .
C31 C 0.6861(2) 0.86511(13) 0.22937(19) 0.0241(7) Uani 1 1 d . . . . .
C32 C 0.7829(3) 0.88840(16) 0.2984(2) 0.0336(8) Uani 1 1 d . . . . .
H32 H 0.8125 0.8752 0.3484 0.040 Uiso 1 1 calc R U . . .
C33 C 0.8355(3) 0.93115(17) 0.2933(2) 0.0399(9) Uani 1 1 d . . . . .
H33 H 0.9005 0.9479 0.3401 0.048 Uiso 1 1 calc R U . . .
C34 C 0.7940(3) 0.94961(16) 0.2206(2) 0.0365(8) Uani 1 1 d . . . . .
H34 H 0.8306 0.9789 0.2177 0.044 Uiso 1 1 calc R U . . .
C35 C 0.6998(3) 0.92561(14) 0.1526(2) 0.0319(8) Uani 1 1 d . . . . .
H35 H 0.6721 0.9379 0.1028 0.038 Uiso 1 1 calc R U . . .
C36 C 0.6456(3) 0.88385(14) 0.15646(19) 0.0268(7) Uani 1 1 d . . . . .
H36 H 0.5803 0.8676 0.1093 0.032 Uiso 1 1 calc R U . . .
C37 C 0.2335(3) 0.61335(14) -0.06412(19) 0.0271(7) Uani 1 1 d . . . . .
C38 C 0.3120(3) 0.59314(17) -0.0645(2) 0.0378(9) Uani 1 1 d . . . . .
H38 H 0.3869 0.6041 -0.0237 0.045 Uiso 1 1 calc R U . . .
C39 C 0.2831(3) 0.55755(18) -0.1230(2) 0.0431(10) Uani 1 1 d . . . . .
H39 H 0.3380 0.5439 -0.1223 0.052 Uiso 1 1 calc R U . . .
C40 C 0.1747(3) 0.54158(17) -0.1828(2) 0.0439(10) Uani 1 1 d . . . . .
H40 H 0.1546 0.5169 -0.2233 0.053 Uiso 1 1 calc R U . . .
C41 C 0.0963(3) 0.56141(19) -0.1835(3) 0.0505(11) Uani 1 1 d . . . . .
H41 H 0.0216 0.5504 -0.2247 0.061 Uiso 1 1 calc R U . . .
C42 C 0.1245(3) 0.59740(16) -0.1247(2) 0.0416(10) Uani 1 1 d . . . . .
H42 H 0.0692 0.6111 -0.1259 0.050 Uiso 1 1 calc R U . . .
C43 C 0.1623(3) 0.70450(14) -0.02257(19) 0.0275(7) Uani 1 1 d . . . . .
C44 C 0.1456(3) 0.75461(17) -0.0609(3) 0.0437(10) Uani 1 1 d . . . . .
H44 H 0.1944 0.7650 -0.0677 0.052 Uiso 1 1 calc R U . . .
C45 C 0.0583(3) 0.78926(18) -0.0892(3) 0.0555(13) Uani 1 1 d . . . . .
H45 H 0.0464 0.8231 -0.1162 0.067 Uiso 1 1 calc R U . . .
C46 C -0.0116(3) 0.77529(18) -0.0786(3) 0.0538(12) Uani 1 1 d . . . . .
H46 H -0.0715 0.7995 -0.0982 0.065 Uiso 1 1 calc R U . . .
C47 C 0.0050(3) 0.72580(19) -0.0393(3) 0.0487(11) Uani 1 1 d . . . . .
H47 H -0.0429 0.7162 -0.0315 0.058 Uiso 1 1 calc R U . . .
C48 C 0.0919(3) 0.69052(16) -0.0117(2) 0.0371(9) Uani 1 1 d . . . . .
H48 H 0.1032 0.6565 0.0150 0.045 Uiso 1 1 calc R U . . .
C49 C 0.3262(3) 0.62385(14) 0.09746(19) 0.0259(7) Uani 1 1 d . . . . .
C50 C 0.2698(3) 0.57811(15) 0.0934(2) 0.0314(8) Uani 1 1 d . . . . .
H50 H 0.2044 0.5648 0.0436 0.038 Uiso 1 1 calc R U . . .
C51 C 0.3081(3) 0.55184(17) 0.1616(2) 0.0397(9) Uani 1 1 d . . . . .
H51 H 0.2687 0.5209 0.1587 0.048 Uiso 1 1 calc R U . . .
C52 C 0.4040(3) 0.5707(2) 0.2340(2) 0.0462(11) Uani 1 1 d . . . . .
H52 H 0.4307 0.5526 0.2809 0.055 Uiso 1 1 calc R U . . .
C53 C 0.4607(4) 0.6155(2) 0.2383(2) 0.0531(12) Uani 1 1 d . . . . .
H53 H 0.5268 0.6280 0.2884 0.064 Uiso 1 1 calc R U . . .
C54 C 0.4233(3) 0.64263(18) 0.1713(2) 0.0400(9) Uani 1 1 d . . . . .
H54 H 0.4629 0.6738 0.1749 0.048 Uiso 1 1 calc R U . . .
C55 C 0.2566(3) 0.88292(13) -0.10625(19) 0.0237(7) Uani 1 1 d . . . . .
C56 C 0.2592(3) 0.90102(15) -0.0476(2) 0.0296(7) Uani 1 1 d . . . . .
H56 H 0.3198 0.8911 0.0058 0.036 Uiso 1 1 calc R U . . .
C57 C 0.1738(3) 0.93346(16) -0.0668(2) 0.0355(8) Uani 1 1 d . . . . .
H57 H 0.1762 0.9459 -0.0265 0.043 Uiso 1 1 calc R U . . .
C58 C 0.0851(3) 0.94772(16) -0.1443(2) 0.0363(9) Uani 1 1 d . . . . .
H58 H 0.0267 0.9699 -0.1573 0.044 Uiso 1 1 calc R U . . .
C59 C 0.0812(3) 0.92975(15) -0.2030(2) 0.0349(8) Uani 1 1 d . . . . .
H59 H 0.0201 0.9397 -0.2562 0.042 Uiso 1 1 calc R U . . .
C60 C 0.1658(3) 0.89728(14) -0.1847(2) 0.0307(8) Uani 1 1 d . . . . .
H60 H 0.1622 0.8847 -0.2255 0.037 Uiso 1 1 calc R U . . .
C61 C 0.4658(3) 0.88498(14) -0.06777(19) 0.0267(7) Uani 1 1 d . . . . .
C62 C 0.4548(3) 0.94298(14) -0.0777(2) 0.0283(7) Uani 1 1 d . . . . .
H62 H 0.3912 0.9611 -0.0933 0.034 Uiso 1 1 calc R U . . .
C63 C 0.5359(3) 0.97499(16) -0.0653(2) 0.0344(8) Uani 1 1 d . . . . .
H63 H 0.5274 1.0148 -0.0726 0.041 Uiso 1 1 calc R U . . .
C64 C 0.6284(3) 0.94938(17) -0.0424(2) 0.0379(9) Uani 1 1 d . . . . .
H64 H 0.6835 0.9715 -0.0342 0.046 Uiso 1 1 calc R U . . .
C65 C 0.6415(3) 0.89166(18) -0.0313(2) 0.0432(10) Uani 1 1 d . . . . .
H65 H 0.7062 0.8742 -0.0148 0.052 Uiso 1 1 calc R U . . .
C66 C 0.5607(3) 0.85902(16) -0.0442(2) 0.0378(9) Uani 1 1 d . . . . .
H66 H 0.5696 0.8192 -0.0372 0.045 Uiso 1 1 calc R U . . .
C67 C 0.3154(3) 0.79247(14) -0.15680(19) 0.0265(7) Uani 1 1 d . . . . .
C68 C 0.2887(3) 0.81049(16) -0.2255(2) 0.0365(8) Uani 1 1 d . . . . .
H68 H 0.3033 0.8484 -0.2297 0.044 Uiso 1 1 calc R U . . .
C69 C 0.2411(4) 0.77346(19) -0.2874(2) 0.0446(10) Uani 1 1 d . . . . .
H69 H 0.2222 0.7860 -0.3344 0.054 Uiso 1 1 calc R U . . .
C70 C 0.2208(3) 0.71788(18) -0.2809(2) 0.0430(10) Uani 1 1 d . . . . .
H70 H 0.1874 0.6925 -0.3238 0.052 Uiso 1 1 calc R U . . .
C71 C 0.2487(3) 0.69922(16) -0.2127(2) 0.0367(9) Uani 1 1 d . . . . .
H71 H 0.2356 0.6610 -0.2084 0.044 Uiso 1 1 calc R U . . .
C72 C 0.2956(3) 0.73620(14) -0.1507(2) 0.0285(7) Uani 1 1 d . . . . .
H72 H 0.3145 0.7234 -0.1038 0.034 Uiso 1 1 calc R U . . .
Li1 Li 0.4832(4) 0.7453(2) 0.0635(3) 0.0203(10) Uani 1 1 d . . . . .
O1 O 0.57197(19) 0.70580(12) 0.05414(14) 0.0397(7) Uani 1 1 d . . . . .
O2 O 0.5712(2) 0.76491(10) 0.17067(13) 0.0314(5) Uani 1 1 d . . . . .
O3 O 0.36881(19) 0.69886(11) 0.03216(15) 0.0366(6) Uani 1 1 d . . . . .
O4 O 0.42256(19) 0.81052(10) -0.00162(13) 0.0323(6) Uani 1 1 d . . . . .
P1 P 0.67220(7) 0.67074(4) 0.09395(5) 0.02795(19) Uani 1 1 d . . . . .
P2 P 0.60322(7) 0.81245(4) 0.22514(5) 0.02360(17) Uani 1 1 d . . . . .
P3 P 0.27909(6) 0.66281(4) 0.01247(5) 0.02467(18) Uani 1 1 d . . . . .
P4 P 0.36930(7) 0.83992(3) -0.07706(5) 0.02397(18) Uani 1 1 d . . . . .
I1 I 0.98331(2) 0.58936(2) 0.57897(2) 0.06029(10) Uani 1 1 d . . . . .
I2 I 1.0000 0.5000 0.5000 0.04490(11) Uani 1 2 d S . P . .
I3 I 0.00803(2) 0.90961(2) 0.58948(2) 0.04332(7) Uani 1 1 d . . . . .
I4 I 0.0000 1.0000 0.5000 0.03039(8) Uani 1 2 d S . P . .

loop_
_atom_site_aniso_label
_atom_site_aniso_U_11
_atom_site_aniso_U_22
_atom_site_aniso_U_33
_atom_site_aniso_U_23
_atom_site_aniso_U_13
_atom_site_aniso_U_12
C1 0.0253(16) 0.046(2) 0.0243(16) 0.0036(16) 0.0177(14) 0.0048(15)
C2 0.025(2) 0.050(6) 0.027(3) -0.003(4) 0.012(2) -0.013(4)
C2A 0.025(2) 0.050(6) 0.027(3) -0.003(4) 0.012(2) -0.013(4)
C3 0.032(4) 0.054(8) 0.044(3) 0.011(6) 0.022(2) -0.009(5)
C3A 0.032(4) 0.054(8) 0.044(3) 0.011(6) 0.022(2) -0.009(5)
C4 0.038(2) 0.049(2) 0.034(2) 0.0065(19) 0.0235(17) -0.0033(17)
C5 0.034(2) 0.064(3) 0.0245(18) 0.012(2) 0.0099(16) -0.0079(19)
C6 0.0327(19) 0.053(2) 0.0274(18) 0.0070(18) 0.0129(16) -0.0117(17)
C7 0.0264(16) 0.0314(18) 0.0232(16) 0.0021(15) 0.0166(14) 0.0083(13)
C8 0.041(2) 0.039(2) 0.065(3) -0.011(2) 0.034(2) 0.0064(18)
C9 0.058(3) 0.034(2) 0.095(4) -0.017(3) 0.051(3) 0.002(2)
C10 0.045(2) 0.032(2) 0.058(3) -0.005(2) 0.032(2) -0.0026(17)
C11 0.0303(18) 0.039(2) 0.042(2) 0.0014(18) 0.0237(17) 0.0038(15)
C12 0.0297(17) 0.0269(17) 0.0322(18) 0.0019(15) 0.0203(15) 0.0090(14)
C13 0.0275(16) 0.0362(19) 0.0268(17) -0.0041(15) 0.0210(15) -0.0045(14)
C14 0.0370(19) 0.0321(19) 0.0338(19) 0.0018(16) 0.0229(17) 0.0017(15)
C15 0.052(2) 0.0287(19) 0.049(2) -0.0096(18) 0.036(2) -0.0055(17)
C16 0.051(2) 0.041(2) 0.045(2) -0.016(2) 0.036(2) -0.0190(19)
C17 0.036(2) 0.060(3) 0.0302(19) -0.012(2) 0.0202(17) -0.0128(19)
C18 0.0264(17) 0.052(2) 0.0307(18) -0.0011(18) 0.0192(16) -0.0024(16)
C19 0.0255(16) 0.0311(18) 0.0215(16) 0.0052(14) 0.0142(14) 0.0044(13)
C20 0.0304(18) 0.046(2) 0.0337(19) 0.0049(18) 0.0203(16) -0.0021(16)
C21 0.0257(18) 0.072(3) 0.037(2) 0.011(2) 0.0193(17) -0.0010(19)
C22 0.035(2) 0.072(3) 0.039(2) 0.025(2) 0.0284(18) 0.023(2)
C23 0.046(2) 0.045(2) 0.041(2) 0.0123(19) 0.032(2) 0.0174(18)
C24 0.0303(17) 0.035(2) 0.0297(18) 0.0032(16) 0.0192(15) 0.0056(15)
C25 0.0236(15) 0.0246(16) 0.0241(16) 0.0020(14) 0.0150(13) 0.0001(12)
C26 0.0358(18) 0.0315(19) 0.0262(17) -0.0006(15) 0.0216(15) 0.0045(15)
C27 0.0382(19) 0.046(2) 0.0261(17) -0.0036(17) 0.0238(16) -0.0007(17)
C28 0.0356(19) 0.047(2) 0.0241(17) 0.0077(17) 0.0183(16) 0.0020(16)
C29 0.0359(19) 0.0294(19) 0.0324(19) 0.0051(16) 0.0199(16) -0.0003(15)
C30 0.0267(16) 0.0259(16) 0.0266(17) -0.0021(15) 0.0166(14) -0.0034(13)
C31 0.0239(15) 0.0216(16) 0.0245(16) -0.0027(14) 0.0155(13) 0.0005(12)
C32 0.0301(17) 0.043(2) 0.0231(16) -0.0064(16) 0.0162(15) -0.0048(15)
C33 0.0345(19) 0.041(2) 0.041(2) -0.0182(19) 0.0242(18) -0.0154(16)
C34 0.043(2) 0.0277(19) 0.050(2) -0.0021(18) 0.0357(19) -0.0044(15)
C35 0.0366(18) 0.0247(17) 0.0337(19) 0.0029(15) 0.0235(16) 0.0023(14)
C36 0.0280(16) 0.0242(17) 0.0239(16) -0.0028(14) 0.0159(14) -0.0004(13)
C37 0.0255(16) 0.0239(16) 0.0271(17) 0.0036(14) 0.0160(14) -0.0012(13)
C38 0.0272(17) 0.051(2) 0.0311(18) -0.0027(18) 0.0182(16) -0.0014(16)
C39 0.048(2) 0.048(2) 0.042(2) 0.002(2) 0.034(2) 0.0048(19)
C40 0.055(2) 0.034(2) 0.036(2) -0.0068(18) 0.028(2) -0.0018(18)
C41 0.032(2) 0.049(2) 0.047(2) -0.024(2) 0.0169(19) -0.0120(18)
C42 0.0251(17) 0.039(2) 0.048(2) -0.0123(19) 0.0199(17) -0.0047(15)
C43 0.0208(15) 0.0267(17) 0.0280(17) -0.0005(14) 0.0138(14) -0.0022(12)
C44 0.0338(19) 0.037(2) 0.055(2) 0.016(2) 0.0281(19) 0.0032(16)
C45 0.039(2) 0.038(2) 0.073(3) 0.024(2) 0.031(2) 0.0071(18)
C46 0.036(2) 0.036(2) 0.077(3) 0.009(2) 0.033(2) 0.0097(17)
C47 0.037(2) 0.049(2) 0.067(3) 0.005(2) 0.038(2) 0.0018(18)
C48 0.0355(19) 0.0300(19) 0.049(2) 0.0059(18) 0.0300(18) 0.0020(15)
C49 0.0239(15) 0.0302(18) 0.0251(16) -0.0002(14) 0.0171(14) 0.0018(13)
C50 0.0290(17) 0.0324(19) 0.0305(18) 0.0052(16) 0.0192(15) 0.0012(14)
C51 0.043(2) 0.039(2) 0.048(2) 0.0155(19) 0.035(2) 0.0124(17)
C52 0.053(2) 0.059(3) 0.035(2) 0.018(2) 0.033(2) 0.024(2)
C53 0.048(2) 0.066(3) 0.026(2) -0.003(2) 0.0173(19) 0.000(2)
C54 0.0314(19) 0.048(2) 0.0290(19) -0.0043(18) 0.0159(16) -0.0045(17)
C55 0.0278(16) 0.0163(15) 0.0267(16) 0.0021(13) 0.0184(14) -0.0007(12)
C56 0.0295(17) 0.0301(18) 0.0265(17) 0.0007(15) 0.0179(15) -0.0011(14)
C57 0.040(2) 0.0327(19) 0.042(2) -0.0042(17) 0.0308(18) 0.0006(15)
C58 0.0297(18) 0.0308(19) 0.047(2) 0.0017(18) 0.0252(17) 0.0024(14)
C59 0.0299(17) 0.0284(18) 0.0320(18) 0.0032(16) 0.0153(15) 0.0009(14)
C60 0.0360(18) 0.0239(17) 0.0273(17) 0.0020(14) 0.0195(15) 0.0017(14)
C61 0.0281(16) 0.0254(17) 0.0250(16) -0.0026(14) 0.0174(14) -0.0013(13)
C62 0.0316(17) 0.0239(17) 0.0304(17) 0.0010(15) 0.0213(15) 0.0002(13)
C63 0.043(2) 0.0275(18) 0.0331(19) -0.0020(16) 0.0256(17) -0.0075(15)
C64 0.041(2) 0.045(2) 0.038(2) -0.0122(19) 0.0309(18) -0.0143(17)
C65 0.035(2) 0.050(2) 0.051(2) -0.014(2) 0.0313(19) -0.0022(17)
C66 0.0342(19) 0.0298(19) 0.045(2) -0.0090(17) 0.0250(18) 0.0018(15)
C67 0.0283(16) 0.0226(16) 0.0279(17) -0.0016(14) 0.0188(15) 0.0001(13)
C68 0.046(2) 0.032(2) 0.0337(19) -0.0034(17) 0.0279(18) -0.0047(16)
C69 0.060(3) 0.050(2) 0.037(2) -0.009(2) 0.038(2) -0.006(2)
C70 0.049(2) 0.041(2) 0.045(2) -0.017(2) 0.034(2) -0.0096(18)
C71 0.040(2) 0.0256(18) 0.045(2) -0.0077(17) 0.0286(18) -0.0068(15)
C72 0.0285(17) 0.0245(17) 0.0288(17) -0.0031(14) 0.0179(15) -0.0028(13)
Li1 0.018(2) 0.020(2) 0.019(2) 0.000(2) 0.010(2) -0.0007(19)
O1 0.0278(12) 0.0621(18) 0.0283(13) 0.0052(13) 0.0188(11) 0.0184(12)
O2 0.0371(13) 0.0242(12) 0.0222(11) -0.0043(10) 0.0158(11) -0.0023(10)
O3 0.0250(12) 0.0418(15) 0.0360(13) -0.0031(12) 0.0179(11) -0.0132(10)
O4 0.0387(13) 0.0237(12) 0.0239(12) 0.0030(10) 0.0171(11) 0.0021(10)
P1 0.0218(4) 0.0390(5) 0.0227(4) 0.0035(4) 0.0149(3) 0.0086(4)
P2 0.0239(4) 0.0224(4) 0.0186(4) -0.0014(3) 0.0121(3) -0.0001(3)
P3 0.0181(4) 0.0260(4) 0.0250(4) -0.0007(4) 0.0126(3) -0.0053(3)
P4 0.0282(4) 0.0166(4) 0.0228(4) 0.0012(3) 0.0156(4) 0.0012(3)
I1 0.04855(17) 0.05386(19) 0.05983(19) 0.01140(16) 0.02932(15) -0.00026(13)
I2 0.02208(15) 0.0490(2) 0.03322(17) 0.01896(17) 0.00665(13) -0.00717(14)
I3 0.04414(14) 0.04826(16) 0.04126(14) 0.00750(13) 0.03043(12) 0.00078(12)
I4 0.02773(15) 0.03800(18) 0.02211(14) -0.00099(14) 0.01557(12) 0.00552(13)

loop_
_atom_type_symbol
_atom_type_description
_atom_type_scat_dispersion_real
_atom_type_scat_dispersion_imag
_atom_type_scat_source
C C 0.0033 0.0016 'International Tables Vol C Tables 4.2.6.8 and 6.1.1.4'
H H 0.0000 0.0000 'International Tables Vol C Tables 4.2.6.8 and 6.1.1.4'
Li Li -0.0003 0.0001 'International Tables Vol C Tables 4.2.6.8 and 6.1.1.4'
O O 0.0106 0.0060 'International Tables Vol C Tables 4.2.6.8 and 6.1.1.4'
P P 0.1023 0.0942 'International Tables Vol C Tables 4.2.6.8 and 6.1.1.4'
I I -0.4742 1.8119 'International Tables Vol C Tables 4.2.6.8 and 6.1.1.4'

loop_
_geom_angle_atom_site_label_1
_geom_angle_atom_site_label_2
_geom_angle_atom_site_label_3
_geom_angle
_geom_angle_site_symmetry_1
C2A C1 C6 116.7(6) .
C6 C1 C2 117.2(5) .
C2A C1 P1 116.3(6) .
C6 C1 P1 123.9(3) .
C2 C1 P1 117.8(4) .
C3 C2 C1 118.6(8) .
C1 C2A C3A 120.4(12) .
C4 C3 C2 119.8(10) .
C2A C3A C4 121.4(14) .
C5 C4 C3 120.0(7) .
C5 C4 C3A 114.5(8) .
C4 C5 C6 120.8(4) .
C1 C6 C5 120.9(4) .
C8 C7 C12 118.4(3) .
C8 C7 P1 116.6(3) .
C12 C7 P1 125.0(3) .
C9 C8 C7 120.5(4) .
C8 C9 C10 120.4(4) .
C11 C10 C9 119.6(4) .
C12 C11 C10 120.2(4) .
C11 C12 C7 120.9(3) .
C14 C13 C18 119.2(3) .
C14 C13 P1 123.7(3) .
C18 C13 P1 117.1(3) .
C15 C14 C13 120.7(4) .
C16 C15 C14 119.9(4) .
C17 C16 C15 120.3(4) .
C16 C17 C18 120.3(4) .
C17 C18 C13 119.6(4) .
C24 C19 C20 119.7(3) .
C24 C19 P2 122.6(3) .
C20 C19 P2 117.7(3) .
C21 C20 C19 119.4(4) .
C22 C21 C20 120.5(4) .
C23 C22 C21 119.6(4) .
C24 C23 C22 120.6(4) .
C23 C24 C19 120.1(4) .
C26 C25 C30 120.4(3) .
C26 C25 P2 123.1(3) .
C30 C25 P2 116.5(3) .
C27 C26 C25 119.9(3) .
C26 C27 C28 120.2(3) .
C29 C28 C27 120.0(3) .
C28 C29 C30 120.4(3) .
C29 C30 C25 119.2(3) .
C32 C31 C36 119.6(3) .
C32 C31 P2 125.0(3) .
C36 C31 P2 115.4(2) .
C33 C32 C31 119.2(3) .
C34 C33 C32 120.6(3) .
C35 C34 C33 120.0(3) .
C36 C35 C34 120.2(3) .
C35 C36 C31 120.4(3) .
C42 C37 C38 118.6(3) .
C42 C37 P3 123.9(3) .
C38 C37 P3 117.3(3) .
C39 C38 C37 121.0(3) .
C38 C39 C40 120.1(4) .
C41 C40 C39 119.6(4) .
C40 C41 C42 120.8(4) .
C37 C42 C41 119.9(4) .
C48 C43 C44 119.3(3) .
C48 C43 P3 124.3(3) .
C44 C43 P3 116.4(3) .
C45 C44 C43 120.1(4) .
C46 C45 C44 120.6(4) .
C45 C46 C47 120.1(4) .
C48 C47 C46 119.6(4) .
C47 C48 C43 120.4(4) .
C50 C49 C54 119.3(3) .
C50 C49 P3 123.5(3) .
C54 C49 P3 117.2(3) .
C51 C50 C49 120.3(3) .
C52 C51 C50 119.8(4) .
C53 C52 C51 120.2(4) .
C52 C53 C54 121.0(4) .
C53 C54 C49 119.4(4) .
C56 C55 C60 119.0(3) .
C56 C55 P4 117.8(2) .
C60 C55 P4 123.2(3) .
C57 C56 C55 120.3(3) .
C58 C57 C56 120.2(4) .
C59 C58 C57 120.0(3) .
C58 C59 C60 120.4(3) .
C59 C60 C55 120.1(3) .
C62 C61 C66 119.0(3) .
C62 C61 P4 124.0(3) .
C66 C61 P4 116.9(3) .
C61 C62 C63 120.4(3) .
C64 C63 C62 120.3(4) .
C63 C64 C65 120.1(4) .
C64 C65 C66 120.2(4) .
C65 C66 C61 119.9(4) .
C68 C67 C72 119.3(3) .
C68 C67 P4 122.1(3) .
C72 C67 P4 118.6(3) .
C69 C68 C67 120.2(4) .
C68 C69 C70 119.9(4) .
C71 C70 C69 120.5(4) .
C70 C71 C72 119.9(4) .
C71 C72 C67 120.2(3) .
O3 Li1 O1 109.3(3) .
O3 Li1 O2 109.4(3) .
O1 Li1 O2 107.9(3) .
O3 Li1 O4 108.7(3) .
O1 Li1 O4 110.3(3) .
O2 Li1 O4 111.2(3) .
P1 O1 Li1 147.0(2) .
P2 O2 Li1 143.9(2) .
P3 O3 Li1 175.8(2) .
P4 O4 Li1 152.0(2) .
O1 P1 C13 109.02(15) .
O1 P1 C7 111.71(16) .
C13 P1 C7 110.25(15) .
O1 P1 C1 113.35(16) .
C13 P1 C1 105.55(17) .
C7 P1 C1 106.77(16) .
O2 P2 C25 109.95(15) .
O2 P2 C31 112.83(15) .
C25 P2 C31 109.77(15) .
O2 P2 C19 111.85(15) .
C25 P2 C19 108.35(16) .
C31 P2 C19 103.87(15) .
O3 P3 C43 111.42(16) .
O3 P3 C49 110.82(15) .
C43 P3 C49 108.09(16) .
O3 P3 C37 109.75(16) .
C43 P3 C37 107.87(15) .
C49 P3 C37 108.80(16) .
O4 P4 C67 113.45(15) .
O4 P4 C55 109.98(15) .
C67 P4 C55 107.51(15) .
O4 P4 C61 111.31(15) .
C67 P4 C61 105.93(16) .
C55 P4 C61 108.44(15) .
I1 I2 I1 180.0 3_766
I3 I4 I3 180.0 3_576

loop_
_geom_bond_atom_site_label_1
_geom_bond_atom_site_label_2
_geom_bond_distance
_geom_bond_site_symmetry_2
C1 C2A 1.337(13) .
C1 C6 1.371(5) .
C1 C2 1.460(10) .
C1 P1 1.804(4) .
C2 C3 1.393(17) .
C2A C3A 1.37(2) .
C3 C4 1.380(14) .
C3A C4 1.414(18) .
C4 C5 1.359(5) .
C5 C6 1.379(5) .
C7 C8 1.391(5) .
C7 C12 1.392(4) .
C7 P1 1.801(4) .
C8 C9 1.380(6) .
C9 C10 1.381(6) .
C10 C11 1.379(6) .
C11 C12 1.377(5) .
C13 C14 1.387(5) .
C13 C18 1.398(5) .
C13 P1 1.799(4) .
C14 C15 1.382(5) .
C15 C16 1.379(6) .
C16 C17 1.378(6) .
C17 C18 1.392(5) .
C19 C24 1.392(5) .
C19 C20 1.393(5) .
C19 P2 1.809(3) .
C20 C21 1.389(5) .
C21 C22 1.388(6) .
C22 C23 1.379(6) .
C23 C24 1.377(5) .
C25 C26 1.387(5) .
C25 C30 1.395(5) .
C25 P2 1.801(3) .
C26 C27 1.383(5) .
C27 C28 1.390(5) .
C28 C29 1.381(5) .
C29 C30 1.392(5) .
C31 C32 1.393(4) .
C31 C36 1.396(5) .
C31 P2 1.802(3) .
C32 C33 1.389(5) .
C33 C34 1.385(6) .
C34 C35 1.376(5) .
C35 C36 1.374(5) .
C37 C42 1.386(5) .
C37 C38 1.387(5) .
C37 P3 1.804(4) .
C38 C39 1.372(5) .
C39 C40 1.378(6) .
C40 C41 1.366(6) .
C41 C42 1.387(6) .
C43 C48 1.386(5) .
C43 C44 1.389(5) .
C43 P3 1.795(3) .
C44 C45 1.377(6) .
C45 C46 1.371(6) .
C46 C47 1.388(6) .
C47 C48 1.384(5) .
C49 C50 1.388(5) .
C49 C54 1.401(5) .
C49 P3 1.798(3) .
C50 C51 1.382(5) .
C51 C52 1.382(6) .
C52 C53 1.370(6) .
C53 C54 1.376(6) .
C55 C56 1.392(5) .
C55 C60 1.400(4) .
C55 P4 1.802(3) .
C56 C57 1.387(5) .
C57 C58 1.381(5) .
C58 C59 1.378(5) .
C59 C60 1.384(5) .
C61 C62 1.381(5) .
C61 C66 1.404(5) .
C61 P4 1.803(3) .
C62 C63 1.387(5) .
C63 C64 1.372(5) .
C64 C65 1.377(6) .
C65 C66 1.386(5) .
C67 C68 1.394(5) .
C67 C72 1.398(5) .
C67 P4 1.793(3) .
C68 C69 1.379(5) .
C69 C70 1.388(6) .
C70 C71 1.379(6) .
C71 C72 1.381(5) .
Li1 O3 1.854(5) .
Li1 O1 1.868(6) .
Li1 O2 1.889(5) .
Li1 O4 1.896(6) .
O1 P1 1.485(2) .
O2 P2 1.490(2) .
O3 P3 1.487(2) .
O4 P4 1.487(2) .
I1 I2 2.9215(4) .
I2 I1 2.9214(4) 3_766
I3 I4 2.9105(3) .
I4 I3 2.9104(3) 3_576
